data_4303359
loop_
_publ_author_name
'Shuangquan Zang'
'Xiaoming Ren'
'Yang Su'
'You Song'
'Wenjun Tong'
'Zhaoping Ni'
'Hanhua Zhao'
'Song Gao'
'Qingjin Meng'

_publ_section_title
;
Observation of Magnetic Bistability in Polymorphs of the
[Ni(dmit)2]- Complexes
;
_journal_name_full 'Inorganic Chemistry'
_journal_page_first 9623
_journal_page_last 9630
_journal_paper_doi 10.1021/ic900090e
_journal_volume 48
_journal_year 2009
_chemical_formula_moiety 'C16 H13 N2 O2, C6 Ni S10, C3 H6 O'
_chemical_formula_sum 'C25 H19 N2 Ni O3 S10'
_chemical_formula_weight 774.73
_chemical_name_systematic
; 
 ? 
;
_space_group_IT_number 2
_symmetry_cell_setting triclinic
_symmetry_space_group_name_Hall '-P 1'
_symmetry_space_group_name_H-M 'P -1'
_atom_sites_solution_hydrogens geom
_atom_sites_solution_primary direct
_atom_sites_solution_secondary difmap
_audit_creation_method SHELXL-97
_cell_angle_alpha 106.482(5)
_cell_angle_beta 102.477(5)
_cell_angle_gamma 92.807(5)
_cell_formula_units_Z 2
_cell_length_a 8.026(2)
_cell_length_b 12.499(4)
_cell_length_c 16.496(5)
_cell_measurement_temperature 293(2)
_cell_volume 1538.6(8)
_computing_cell_refinement SMART
_computing_data_collection 'SMART (Bruker, 2000)'
_computing_data_reduction 'SAINT (Bruker, 2000)'
_computing_molecular_graphics SHELXTL
_computing_publication_material SHELXTL
_computing_structure_refinement SHELXTL
_computing_structure_solution 'SHELXTL (Bruker, 2000)'
_diffrn_ambient_temperature 293(2)
_diffrn_measured_fraction_theta_full 0.981
_diffrn_measured_fraction_theta_max 0.981
_diffrn_measurement_device_type 'Bruker Smart Aepex CCD area detector'
_diffrn_measurement_method 'phi and omega scans'
_diffrn_radiation_monochromator graphite
_diffrn_radiation_source 'fine-focus sealed tube'
_diffrn_radiation_type MoK\a
_diffrn_radiation_wavelength 0.71073
_diffrn_reflns_av_R_equivalents 0.0190
_diffrn_reflns_av_sigmaI/netI 0.0391
_diffrn_reflns_limit_h_max 9
_diffrn_reflns_limit_h_min -7
_diffrn_reflns_limit_k_max 14
_diffrn_reflns_limit_k_min -14
_diffrn_reflns_limit_l_max 19
_diffrn_reflns_limit_l_min -19
_diffrn_reflns_number 7649
_diffrn_reflns_theta_full 25.00
_diffrn_reflns_theta_max 25.00
_diffrn_reflns_theta_min 2.46
_exptl_absorpt_coefficient_mu 1.342
_exptl_absorpt_correction_T_max 0.761
_exptl_absorpt_correction_T_min 0.738
_exptl_absorpt_correction_type multi-scan
_exptl_absorpt_process_details 'SADABS(Bruker, 2000)'
_exptl_crystal_colour black
_exptl_crystal_density_diffrn 1.672
_exptl_crystal_density_method 'not measured'
_exptl_crystal_description rhombus
_exptl_crystal_F_000 790
_exptl_crystal_size_max 0.3
_exptl_crystal_size_mid 0.2
_exptl_crystal_size_min 0.2
_refine_diff_density_max 0.340
_refine_diff_density_min -0.640
_refine_diff_density_rms 0.077
_refine_ls_extinction_method none
_refine_ls_goodness_of_fit_ref 1.098
_refine_ls_hydrogen_treatment constr
_refine_ls_matrix_type full
_refine_ls_number_parameters 372
_refine_ls_number_reflns 5320
_refine_ls_number_restraints 0
_refine_ls_restrained_S_all 1.098
_refine_ls_R_factor_all 0.0791
_refine_ls_R_factor_gt 0.0566
_refine_ls_shift/su_max 0.000
_refine_ls_shift/su_mean 0.000
_refine_ls_structure_factor_coef Fsqd
_refine_ls_weighting_details 'calc w=1/[\s^2^(Fo^2^)+(0.0694P)^2^+0.9442P] where P=(Fo^2^+2Fc^2^)/3'
_refine_ls_weighting_scheme calc
_refine_ls_wR_factor_gt 0.1328
_refine_ls_wR_factor_ref 0.1392
_reflns_number_gt 3997
_reflns_number_total 5320
_reflns_threshold_expression >2sigma(I)
_cod_data_source_file ic900090e_si_003.cif
_cod_data_source_block 2aHT
_cod_depositor_comments
;
The following automatic conversions were performed:
'_symmetry_cell_setting' value 'Triclinic' changed to 'triclinic'
according to '/home/saulius/struct/CIF-dictionaries/cif_core.dic'
dictionary named 'cif_core.dic' version 2.4.1 from 2010-06-29.

Automatic conversion script
Id: cif_fix_enum 1527 2010-12-29 10:47:43Z saulius 
;
_cod_original_cell_volume 1538.5(8)
_cod_original_sg_symbol_H-M 'P -1 '
_cod_database_code 4303359

loop_
_symmetry_equiv_pos_as_xyz
'x, y, z'
'-x, -y, -z'

loop_
_atom_site_label
_atom_site_type_symbol
_atom_site_fract_x
_atom_site_fract_y
_atom_site_fract_z
_atom_site_U_iso_or_equiv
_atom_site_adp_type
_atom_site_occupancy
_atom_site_symmetry_multiplicity
_atom_site_calc_flag
_atom_site_refinement_flags
_atom_site_disorder_assembly
_atom_site_disorder_group
Ni1 Ni 0.36006(7) 0.92925(5) 0.06052(4) 0.03852(18) Uani 1 1 d . . .
S1 S 0.46812(15) 0.95666(10) 0.19717(8) 0.0458(3) Uani 1 1 d . . .
S2 S 0.19187(16) 1.05696(10) 0.08493(8) 0.0463(3) Uani 1 1 d . . .
S3 S 0.25384(16) 0.90326(10) -0.07627(8) 0.0462(3) Uani 1 1 d . . .
S4 S 0.51991(15) 0.79571(10) 0.03568(8) 0.0469(3) Uani 1 1 d . . .
S5 S 0.56827(17) 0.64108(11) -0.13338(9) 0.0534(3) Uani 1 1 d . . .
S6 S 0.32013(17) 0.73760(11) -0.23554(9) 0.0539(3) Uani 1 1 d . . .
S7 S 0.4895(2) 0.54934(13) -0.32536(10) 0.0693(4) Uani 1 1 d . . .
S8 S 0.39526(18) 1.12015(13) 0.35642(8) 0.0588(4) Uani 1 1 d . . .
S9 S 0.13840(17) 1.21074(11) 0.25331(9) 0.0520(3) Uani 1 1 d . . .
S10 S 0.21528(19) 1.30078(13) 0.44655(8) 0.0588(4) Uani 1 1 d . . .
C1 C 0.2460(7) 1.2154(4) 0.3570(3) 0.0518(12) Uani 1 1 d . . .
C2 C 0.2382(5) 1.1040(4) 0.1959(3) 0.0384(10) Uani 1 1 d . . .
C3 C 0.3600(6) 1.0616(4) 0.2450(3) 0.0401(10) Uani 1 1 d . . .
C4 C 0.4599(7) 0.6368(4) -0.2364(4) 0.0537(12) Uani 1 1 d . . .
C5 C 0.4736(6) 0.7487(4) -0.0747(3) 0.0409(10) Uani 1 1 d . . .
C6 C 0.3566(6) 0.7955(4) -0.1237(3) 0.0420(10) Uani 1 1 d . . .
C7 C 0.8214(6) 0.8966(4) 0.3251(3) 0.0475(11) Uani 1 1 d . . .
C8 C 0.8993(7) 1.0076(5) 0.3628(4) 0.0630(15) Uani 1 1 d . . .
H8 H 0.9745 1.0374 0.3370 0.076 Uiso 1 1 calc R . .
C9 C 0.8646(8) 1.0704(5) 0.4363(4) 0.0726(18) Uani 1 1 d . . .
H9 H 0.9180 1.1438 0.4611 0.087 Uiso 1 1 calc R . .
C10 C 0.7525(8) 1.0305(6) 0.4768(4) 0.0736(18) Uani 1 1 d . . .
H10 H 0.7302 1.0766 0.5274 0.088 Uiso 1 1 calc R . .
C11 C 0.6757(8) 0.9234(5) 0.4418(4) 0.0641(15) Uani 1 1 d . . .
H11 H 0.6028 0.8952 0.4696 0.077 Uiso 1 1 calc R . .
C12 C 0.7055(6) 0.8546(4) 0.3637(3) 0.0492(12) Uani 1 1 d . . .
C13 C 0.6238(7) 0.7448(5) 0.3240(4) 0.0572(13) Uani 1 1 d . . .
H13 H 0.5488 0.7151 0.3500 0.069 Uiso 1 1 calc R . .
C14 C 0.6522(7) 0.6827(4) 0.2497(4) 0.0566(13) Uani 1 1 d . . .
H14 H 0.5946 0.6106 0.2229 0.068 Uiso 1 1 calc R . .
C15 C 0.7688(6) 0.7255(4) 0.2118(3) 0.0494(12) Uani 1 1 d . . .
H15 H 0.7879 0.6819 0.1595 0.059 Uiso 1 1 calc R . .
C16 C 0.9779(6) 0.8690(4) 0.2069(4) 0.0519(12) Uani 1 1 d . . .
H16A H 0.9276 0.9239 0.1806 0.062 Uiso 1 1 calc R . .
H16B H 1.0797 0.9072 0.2516 0.062 Uiso 1 1 calc R . .
C17 C 1.0301(6) 0.7802(4) 0.1393(4) 0.0526(12) Uani 1 1 d . . .
C18 C 0.9760(6) 0.7734(5) 0.0542(4) 0.0538(13) Uani 1 1 d . . .
H18 H 0.9006 0.8223 0.0385 0.065 Uiso 1 1 calc R . .
C19 C 1.0293(6) 0.6964(5) -0.0093(4) 0.0576(14) Uani 1 1 d . . .
H19 H 0.9924 0.6932 -0.0675 0.069 Uiso 1 1 calc R . .
C20 C 1.1385(6) 0.6242(4) 0.0151(3) 0.0486(12) Uani 1 1 d . . .
C21 C 1.1959(7) 0.6282(4) 0.1000(3) 0.0523(12) Uani 1 1 d . . .
H21 H 1.2702 0.5784 0.1150 0.063 Uiso 1 1 calc R . .
C22 C 1.1428(7) 0.7063(5) 0.1628(3) 0.0555(13) Uani 1 1 d . . .
H22 H 1.1816 0.7103 0.2210 0.067 Uiso 1 1 calc R . .
C23 C 0.9728(7) 0.4603(5) 0.6548(3) 0.0608(14) Uani 1 1 d . . .
H23A H 0.9711 0.4770 0.7151 0.091 Uiso 1 1 calc R . .
H23B H 0.9446 0.5240 0.6352 0.091 Uiso 1 1 calc R . .
H23C H 1.0853 0.4436 0.6479 0.091 Uiso 1 1 calc R . .
C24 C 0.7492(7) 0.3697(5) 0.5197(3) 0.0584(14) Uani 1 1 d . . .
H24A H 0.8271 0.3761 0.4841 0.088 Uiso 1 1 calc R . .
H24B H 0.6884 0.4346 0.5293 0.088 Uiso 1 1 calc R . .
H24C H 0.6687 0.3034 0.4907 0.088 Uiso 1 1 calc R . .
C25 C 0.8452(7) 0.3619(5) 0.6026(3) 0.0613(14) Uani 1 1 d . . .
N1 N 0.8518(5) 0.8269(3) 0.2492(2) 0.0427(9) Uani 1 1 d . . .
N2 N 1.1981(7) 0.5415(4) -0.0518(4) 0.0660(13) Uani 1 1 d . . .
O1 O 1.1506(5) 0.5414(3) -0.1264(3) 0.0694(11) Uani 1 1 d . . .
O2 O 1.2937(5) 0.4763(4) -0.0297(3) 0.0661(10) Uani 1 1 d . . .
O3 O 0.8279(5) 0.2833(3) 0.6269(2) 0.0610(10) Uani 1 1 d . . .

loop_
_atom_site_aniso_label
_atom_site_aniso_U_11
_atom_site_aniso_U_22
_atom_site_aniso_U_33
_atom_site_aniso_U_23
_atom_site_aniso_U_13
_atom_site_aniso_U_12
Ni1 0.0352(3) 0.0356(3) 0.0416(3) 0.0137(2) 0.0004(2) 0.0021(2)
S1 0.0479(6) 0.0451(7) 0.0427(6) 0.0174(5) -0.0009(5) 0.0171(5)
S2 0.0478(7) 0.0444(6) 0.0430(7) 0.0155(5) -0.0012(5) 0.0114(5)
S3 0.0499(7) 0.0449(7) 0.0434(7) 0.0169(5) 0.0039(5) 0.0136(5)
S4 0.0411(6) 0.0500(7) 0.0482(7) 0.0171(5) 0.0032(5) 0.0118(5)
S5 0.0515(7) 0.0476(7) 0.0583(8) 0.0127(6) 0.0104(6) 0.0116(6)
S6 0.0567(8) 0.0539(8) 0.0480(7) 0.0146(6) 0.0066(6) 0.0082(6)
S7 0.0872(11) 0.0579(9) 0.0617(9) 0.0081(7) 0.0291(8) 0.0077(8)
S8 0.0640(8) 0.0695(9) 0.0393(7) 0.0163(6) 0.0025(6) 0.0192(7)
S9 0.0531(7) 0.0473(7) 0.0532(7) 0.0147(6) 0.0065(6) 0.0136(6)
S10 0.0635(8) 0.0694(9) 0.0414(7) 0.0179(6) 0.0043(6) 0.0188(7)
C1 0.057(3) 0.044(3) 0.052(3) 0.012(2) 0.012(2) 0.003(2)
C2 0.029(2) 0.041(2) 0.043(2) 0.016(2) 0.0014(18) 0.0043(18)
C3 0.038(2) 0.038(2) 0.039(2) 0.0126(19) -0.0035(19) 0.0046(18)
C4 0.058(3) 0.045(3) 0.056(3) 0.013(2) 0.016(2) -0.005(2)
C5 0.035(2) 0.041(2) 0.046(3) 0.018(2) 0.0026(19) 0.0030(18)
C6 0.039(2) 0.036(2) 0.048(3) 0.016(2) 0.001(2) 0.0038(19)
C7 0.038(2) 0.050(3) 0.054(3) 0.023(2) -0.001(2) 0.006(2)
C8 0.051(3) 0.049(3) 0.081(4) 0.015(3) 0.005(3) 0.006(2)
C9 0.065(4) 0.045(3) 0.076(4) -0.009(3) -0.013(3) 0.010(3)
C10 0.068(4) 0.083(5) 0.062(4) 0.012(3) 0.009(3) 0.034(4)
C11 0.069(4) 0.072(4) 0.052(3) 0.019(3) 0.012(3) 0.021(3)
C12 0.051(3) 0.048(3) 0.048(3) 0.018(2) 0.004(2) 0.012(2)
C13 0.057(3) 0.063(3) 0.064(3) 0.035(3) 0.020(3) 0.010(3)
C14 0.060(3) 0.045(3) 0.064(4) 0.019(3) 0.015(3) -0.006(2)
C15 0.048(3) 0.045(3) 0.053(3) 0.019(2) 0.007(2) -0.003(2)
C16 0.043(3) 0.055(3) 0.065(3) 0.030(3) 0.015(2) 0.001(2)
C17 0.044(3) 0.056(3) 0.066(3) 0.030(3) 0.014(2) 0.002(2)
C18 0.044(3) 0.057(3) 0.067(4) 0.030(3) 0.013(2) 0.002(2)
C19 0.045(3) 0.076(4) 0.055(3) 0.033(3) 0.004(2) -0.008(3)
C20 0.038(2) 0.051(3) 0.056(3) 0.020(2) 0.007(2) -0.008(2)
C21 0.052(3) 0.055(3) 0.048(3) 0.021(2) 0.000(2) 0.006(2)
C22 0.055(3) 0.062(3) 0.050(3) 0.025(3) 0.004(2) -0.001(3)
C23 0.063(3) 0.072(4) 0.046(3) 0.020(3) 0.004(2) 0.021(3)
C24 0.065(3) 0.070(4) 0.039(3) 0.018(2) 0.004(2) 0.018(3)
C25 0.063(3) 0.075(4) 0.044(3) 0.020(3) 0.002(2) 0.018(3)
N1 0.041(2) 0.039(2) 0.046(2) 0.0151(18) 0.0055(17) -0.0041(16)
N2 0.057(3) 0.065(3) 0.068(4) 0.009(3) 0.016(3) -0.017(2)
O1 0.059(2) 0.067(3) 0.071(3) 0.008(2) 0.017(2) -0.0192(19)
O2 0.059(2) 0.065(3) 0.066(2) 0.009(2) 0.018(2) -0.018(2)
O3 0.067(2) 0.070(3) 0.043(2) 0.0191(19) 0.0043(17) 0.0142(19)

loop_
_atom_type_symbol
_atom_type_description
_atom_type_scat_dispersion_real
_atom_type_scat_dispersion_imag
_atom_type_scat_source
C C 0.0033 0.0016 'International Tables Vol C Tables 4.2.6.8 and 6.1.1.4'
H H 0.0000 0.0000 'International Tables Vol C Tables 4.2.6.8 and 6.1.1.4'
N N 0.0061 0.0033 'International Tables Vol C Tables 4.2.6.8 and 6.1.1.4'
O O 0.0106 0.0060 'International Tables Vol C Tables 4.2.6.8 and 6.1.1.4'
S S 0.1246 0.1234 'International Tables Vol C Tables 4.2.6.8 and 6.1.1.4'
Ni Ni 0.3393 1.1124 'International Tables Vol C Tables 4.2.6.8 and 6.1.1.4'

loop_
_geom_angle_atom_site_label_1
_geom_angle_atom_site_label_2
_geom_angle_atom_site_label_3
_geom_angle
_geom_angle_site_symmetry_1
_geom_angle_site_symmetry_3
_geom_angle_publ_flag
S2 Ni1 S1 92.96(5) . . ?
S2 Ni1 S4 177.50(6) . . ?
S1 Ni1 S4 87.21(5) . . ?
S2 Ni1 S3 86.98(5) . . ?
S1 Ni1 S3 179.38(6) . . ?
S4 Ni1 S3 92.87(5) . . ?
C3 S1 Ni1 102.47(15) . . ?
C2 S2 Ni1 102.42(15) . . ?
C6 S3 Ni1 102.27(16) . . ?
C5 S4 Ni1 102.60(16) . . ?
C4 S5 C5 98.4(2) . . ?
C4 S6 C6 98.0(2) . . ?
C3 S8 C1 98.3(2) . . ?
C1 S9 C2 97.8(2) . . ?
S10 C1 S9 124.7(3) . . ?
S10 C1 S8 123.0(3) . . ?
S9 C1 S8 112.3(3) . . ?
C3 C2 S2 121.4(4) . . ?
C3 C2 S9 115.8(4) . . ?
S2 C2 S9 122.8(2) . . ?
C2 C3 S1 120.8(4) . . ?
C2 C3 S8 115.8(4) . . ?
S1 C3 S8 123.5(2) . . ?
S7 C4 S5 123.8(3) . . ?
S7 C4 S6 123.7(3) . . ?
S5 C4 S6 112.4(3) . . ?
C6 C5 S4 120.9(4) . . ?
C6 C5 S5 115.3(4) . . ?
S4 C5 S5 123.7(3) . . ?
C5 C6 S3 121.3(4) . . ?
C5 C6 S6 115.8(4) . . ?
S3 C6 S6 122.9(3) . . ?
N1 C7 C12 118.3(4) . . ?
N1 C7 C8 122.5(5) . . ?
C12 C7 C8 119.2(5) . . ?
C9 C8 C7 119.5(6) . . ?
C9 C8 H8 120.2 . . ?
C7 C8 H8 120.2 . . ?
C8 C9 C10 122.5(6) . . ?
C8 C9 H9 118.8 . . ?
C10 C9 H9 118.8 . . ?
C11 C10 C9 119.2(6) . . ?
C11 C10 H10 120.4 . . ?
C9 C10 H10 120.4 . . ?
C10 C11 C12 120.5(6) . . ?
C10 C11 H11 119.8 . . ?
C12 C11 H11 119.8 . . ?
C7 C12 C13 118.9(5) . . ?
C7 C12 C11 119.0(5) . . ?
C13 C12 C11 122.1(5) . . ?
C14 C13 C12 120.8(5) . . ?
C14 C13 H13 119.6 . . ?
C12 C13 H13 119.6 . . ?
C13 C14 C15 119.8(5) . . ?
C13 C14 H14 120.1 . . ?
C15 C14 H14 120.1 . . ?
N1 C15 C14 120.8(5) . . ?
N1 C15 H15 119.6 . . ?
C14 C15 H15 119.6 . . ?
C17 C16 N1 114.4(4) . . ?
C17 C16 H16A 108.7 . . ?
N1 C16 H16A 108.7 . . ?
C17 C16 H16B 108.7 . . ?
N1 C16 H16B 108.7 . . ?
H16A C16 H16B 107.6 . . ?
C18 C17 C22 119.1(5) . . ?
C18 C17 C16 120.2(5) . . ?
C22 C17 C16 120.6(5) . . ?
C17 C18 C19 121.6(5) . . ?
C17 C18 H18 119.2 . . ?
C19 C18 H18 119.2 . . ?
C18 C19 C20 118.2(5) . . ?
C18 C19 H19 120.9 . . ?
C20 C19 H19 120.9 . . ?
C21 C20 C19 122.0(5) . . ?
C21 C20 N2 118.8(5) . . ?
C19 C20 N2 119.2(5) . . ?
C20 C21 C22 119.2(5) . . ?
C20 C21 H21 120.4 . . ?
C22 C21 H21 120.4 . . ?
C21 C22 C17 119.9(5) . . ?
C21 C22 H22 120.1 . . ?
C17 C22 H22 120.1 . . ?
C25 C23 H23A 109.5 . . ?
C25 C23 H23B 109.5 . . ?
H23A C23 H23B 109.5 . . ?
C25 C23 H23C 109.5 . . ?
H23A C23 H23C 109.5 . . ?
H23B C23 H23C 109.5 . . ?
C25 C24 H24A 109.5 . . ?
C25 C24 H24B 109.5 . . ?
H24A C24 H24B 109.5 . . ?
C25 C24 H24C 109.5 . . ?
H24A C24 H24C 109.5 . . ?
H24B C24 H24C 109.5 . . ?
O3 C25 C24 123.5(6) . . ?
O3 C25 C23 121.5(5) . . ?
C24 C25 C23 115.0(5) . . ?
C15 N1 C7 121.4(4) . . ?
C15 N1 C16 119.0(4) . . ?
C7 N1 C16 119.5(4) . . ?
O1 N2 O2 123.1(6) . . ?
O1 N2 C20 118.1(6) . . ?
O2 N2 C20 118.8(5) . . ?

loop_
_geom_bond_atom_site_label_1
_geom_bond_atom_site_label_2
_geom_bond_distance
_geom_bond_site_symmetry_2
_geom_bond_publ_flag
Ni1 S2 2.1480(14) . ?
Ni1 S1 2.1539(14) . ?
Ni1 S4 2.1560(14) . ?
Ni1 S3 2.1562(14) . ?
S1 C3 1.707(5) . ?
S2 C2 1.705(5) . ?
S3 C6 1.702(5) . ?
S4 C5 1.697(5) . ?
S5 C4 1.718(6) . ?
S5 C5 1.733(5) . ?
S6 C4 1.727(6) . ?
S6 C6 1.733(5) . ?
S7 C4 1.634(6) . ?
S8 C3 1.728(5) . ?
S8 C1 1.729(5) . ?
S9 C1 1.725(5) . ?
S9 C2 1.742(5) . ?
S10 C1 1.634(5) . ?
C2 C3 1.358(6) . ?
C5 C6 1.368(6) . ?
C7 N1 1.386(6) . ?
C7 C12 1.395(7) . ?
C7 C8 1.400(7) . ?
C8 C9 1.338(9) . ?
C8 H8 0.9300 . ?
C9 C10 1.382(9) . ?
C9 H9 0.9300 . ?
C10 C11 1.353(9) . ?
C10 H10 0.9300 . ?
C11 C12 1.408(8) . ?
C11 H11 0.9300 . ?
C12 C13 1.399(7) . ?
C13 C14 1.324(8) . ?
C13 H13 0.9300 . ?
C14 C15 1.396(7) . ?
C14 H14 0.9300 . ?
C15 N1 1.314(6) . ?
C15 H15 0.9300 . ?
C16 C17 1.482(8) . ?
C16 N1 1.499(6) . ?
C16 H16A 0.9700 . ?
C16 H16B 0.9700 . ?
C17 C18 1.354(7) . ?
C17 C22 1.399(7) . ?
C18 C19 1.367(8) . ?
C18 H18 0.9300 . ?
C19 C20 1.369(7) . ?
C19 H19 0.9300 . ?
C20 C21 1.362(7) . ?
C20 N2 1.464(7) . ?
C21 C22 1.365(8) . ?
C21 H21 0.9300 . ?
C22 H22 0.9300 . ?
C23 C25 1.482(8) . ?
C23 H23A 0.9600 . ?
C23 H23B 0.9600 . ?
C23 H23C 0.9600 . ?
C24 C25 1.450(7) . ?
C24 H24A 0.9600 . ?
C24 H24B 0.9600 . ?
C24 H24C 0.9600 . ?
C25 O3 1.174(7) . ?
N2 O1 1.208(6) . ?
N2 O2 1.222(7) . ?
